data_7715960
loop_
_publ_author_name
'Li, Zhuoheng'
'Ekanayake, Akalanka B.'
'Bartman, Anna E.'
'Doorn, Jonathan A.'
'Tivanski, Alexei V.'
'Pigge, F. Christopher'

_publ_section_title
;
 Detection and disaggregation of amyloid fibrils by luminescent
 amphiphilic platinum(II) complexes.
;
_journal_issue 21
_journal_name_full 'Dalton transactions (Cambridge, England : 2003)'
_journal_page_first 9001
_journal_page_last 9010
_journal_paper_doi 10.1039/d4dt00882k
_journal_volume 53
_journal_year 2024
_chemical_absolute_configuration ad
_chemical_formula_moiety 'C26 H25 N O4 Pt'
_chemical_formula_sum 'C26 H25 N O4 Pt'
_chemical_formula_weight 610.56
_space_group_crystal_system monoclinic
_space_group_IT_number 9
_space_group_name_Hall 'C -2yc'
_space_group_name_H-M_alt 'C 1 c 1'
_atom_sites_solution_hydrogens geom
_audit_creation_date 2023-12-07
_audit_creation_method
;
Olex2 1.5
(compiled 2023.08.24 svn.re1ec1418 for OlexSys, GUI svn.r6817)
;
_audit_update_record
;
2023-12-29 deposited with the CCDC.	2024-05-06 downloaded from the CCDC.
;
_cell_angle_alpha 90
_cell_angle_beta 95.563(5)
_cell_angle_gamma 90
_cell_formula_units_Z 4
_cell_length_a 15.5673(16)
_cell_length_b 21.225(2)
_cell_length_c 6.6731(7)
_cell_measurement_reflns_used 1245
_cell_measurement_temperature 150(2)
_cell_measurement_theta_max 25.227
_cell_measurement_theta_min 2.880
_cell_volume 2194.5(4)
_computing_molecular_graphics 'Olex2 1.5 (Dolomanov et al., 2009)'
_computing_publication_material 'Olex2 1.5 (Dolomanov et al., 2009)'
_computing_structure_refinement 'XL  (Sheldrick, 2008)'
_computing_structure_solution 'ShelXT (Sheldrick, 2015)'
_diffrn_ambient_temperature 150.15
_diffrn_measured_fraction_theta_full 0.998
_diffrn_measured_fraction_theta_max 0.993
_diffrn_measurement_device_type 'Bruker D8 Venture Duo with Photon 3'
_diffrn_radiation_type MoK\a
_diffrn_radiation_wavelength 0.71073
_diffrn_reflns_av_R_equivalents 0.0199
_diffrn_reflns_av_unetI/netI 0.0379
_diffrn_reflns_Laue_measured_fraction_full 0.998
_diffrn_reflns_Laue_measured_fraction_max 0.993
_diffrn_reflns_limit_h_max 19
_diffrn_reflns_limit_h_min -19
_diffrn_reflns_limit_k_max 27
_diffrn_reflns_limit_k_min -27
_diffrn_reflns_limit_l_max 8
_diffrn_reflns_limit_l_min -8
_diffrn_reflns_number 12923
_diffrn_reflns_point_group_measured_fraction_full 0.962
_diffrn_reflns_point_group_measured_fraction_max 0.937
_diffrn_reflns_theta_full 25.242
_diffrn_reflns_theta_max 27.037
_diffrn_reflns_theta_min 2.629
_exptl_absorpt_coefficient_mu 6.428
_exptl_absorpt_correction_T_max 0.7455
_exptl_absorpt_correction_T_min 0.5879
_exptl_absorpt_correction_type multi-scan
_exptl_absorpt_process_details
;
SADABS-2016/2 (Bruker,2016/2) was used for absorption correction.
wR2(int) was 0.0768 before and 0.0517 after correction.
The Ratio of minimum to maximum transmission is 0.7886.
The \l/2 correction factor is Not present.
;
_exptl_crystal_colour 'clear yellow'
_exptl_crystal_colour_lustre clear
_exptl_crystal_colour_primary yellow
_exptl_crystal_density_diffrn 1.848
_exptl_crystal_description block
_exptl_crystal_F_000 1192
_exptl_crystal_size_max 0.22
_exptl_crystal_size_mid 0.22
_exptl_crystal_size_min 0.145
_refine_diff_density_max 1.327
_refine_diff_density_min -0.341
_refine_diff_density_rms 0.085
_refine_ls_abs_structure_details
;
 Flack x determined using 1894 quotients [(I+)-(I-)]/[(I+)+(I-)]
 (Parsons, Flack and Wagner, Acta Cryst. B69 (2013) 249-259).
;
_refine_ls_abs_structure_Flack 0.004(4)
_refine_ls_extinction_method none
_refine_ls_goodness_of_fit_ref 1.016
_refine_ls_hydrogen_treatment constr
_refine_ls_matrix_type full
_refine_ls_number_parameters 293
_refine_ls_number_reflns 4524
_refine_ls_number_restraints 2
_refine_ls_restrained_S_all 1.016
_refine_ls_R_factor_all 0.0195
_refine_ls_R_factor_gt 0.0175
_refine_ls_shift/su_max 0.001
_refine_ls_shift/su_mean 0.000
_refine_ls_structure_factor_coef Fsqd
_refine_ls_weighting_details 'w=1/[\s^2^(Fo^2^)+(0.0051P)^2^] where P=(Fo^2^+2Fc^2^)/3'
_refine_ls_weighting_scheme calc
_refine_ls_wR_factor_gt 0.0364
_refine_ls_wR_factor_ref 0.0368
_reflns_Friedel_coverage 0.883
_reflns_Friedel_fraction_full 0.926
_reflns_Friedel_fraction_max 0.881
_reflns_number_gt 4260
_reflns_number_total 4524
_reflns_threshold_expression 'I > 2\s(I)'
_cod_data_source_file d4dt00882k2.cif
_cod_data_source_block fcp204
_cod_depositor_comments 'Adding full bibliography for 7715960--7715962.cif.'
_cod_database_code 7715960
_shelx_shelxl_version_number 2019/1
_shelx_space_group_comment
;
The symmetry employed for this shelxl refinement is uniquely defined
by the following loop, which should always be used as a source of
symmetry information in preference to the above space-group names.
They are only intended as comments.
;
_shelx_estimated_absorpt_t_max 0.456
_shelx_estimated_absorpt_t_min 0.332
_olex2_refinement_description
;
1. Fixed Uiso
 At 1.2 times of:
  All C(H) groups
 At 1.5 times of:
  All C(H,H,H) groups
2.a Aromatic/amide H refined with riding coordinates:
 C1(H1), C2(H2), C3(H3), C4(H4), C8(H8), C10(H10), C11(H11), C12(H12),
 C13(H13), C15(H15), C18(H18), C19(H19), C23(H23)
2.b Idealised Me refined as rotating group:
 C20(H20A,H20B,H20C), C21(H21A,H21B,H21C), C25(H25A,H25B,H25C), C26(H26A,H26B,
 H26C)
;
_olex2_exptl_crystal_mounting_method 'MiTeGen 100 micron MicroLoop'
_olex2_submission_special_instructions 'No special instructions were received'

loop_
_space_group_symop_operation_xyz
'x, y, z'
'x, -y, z+1/2'
'x+1/2, y+1/2, z'
'x+1/2, -y+1/2, z+1/2'

loop_
_atom_site_label
_atom_site_type_symbol
_atom_site_fract_x
_atom_site_fract_y
_atom_site_fract_z
_atom_site_U_iso_or_equiv
_atom_site_adp_type
_atom_site_occupancy
_atom_site_site_symmetry_order
_atom_site_calc_flag
_atom_site_refinement_flags_posn
_atom_site_refinement_flags_adp
_atom_site_refinement_flags_occupancy
_atom_site_disorder_assembly
_atom_site_disorder_group
Pt1 Pt 0.26122(4) 0.34116(2) 0.48544(5) 0.01999(5) Uani 1 1 d . . . . .
O1 O 0.9831(4) 0.4242(3) 0.2828(10) 0.0329(15) Uani 1 1 d . . . . .
O2 O 0.9588(3) 0.3606(2) -0.0502(7) 0.0435(11) Uani 1 1 d . . . . .
O3 O 0.2877(2) 0.29940(16) 0.2280(5) 0.0220(8) Uani 1 1 d . . . . .
O4 O 0.1368(2) 0.30348(17) 0.4627(5) 0.0263(8) Uani 1 1 d . . . . .
N1 N 0.2452(3) 0.38509(19) 0.7436(6) 0.0201(9) Uani 1 1 d . . . . .
C1 C 0.1700(3) 0.3861(2) 0.8292(8) 0.0231(11) Uani 1 1 d . . . . .
H1 H 0.121170 0.365187 0.763461 0.028 Uiso 1 1 calc R U . . .
C2 C 0.1622(4) 0.4162(2) 1.0081(8) 0.0248(12) Uani 1 1 d . . . . .
H2 H 0.108407 0.416664 1.064489 0.030 Uiso 1 1 calc R U . . .
C3 C 0.2333(4) 0.4461(3) 1.1057(8) 0.0253(13) Uani 1 1 d . . . . .
H3 H 0.229151 0.466818 1.230510 0.030 Uiso 1 1 calc R U . . .
C4 C 0.3112(4) 0.4454(2) 1.0189(8) 0.0259(12) Uani 1 1 d . . . . .
H4 H 0.360329 0.466059 1.084066 0.031 Uiso 1 1 calc R U . . .
C5 C 0.3169(4) 0.4145(2) 0.8366(8) 0.0204(11) Uani 1 1 d . . . . .
C6 C 0.3923(3) 0.4106(2) 0.7232(8) 0.0216(11) Uani 1 1 d . . . . .
C7 C 0.3778(3) 0.3783(2) 0.5366(7) 0.0194(11) Uani 1 1 d . . . . .
C8 C 0.4460(3) 0.3761(2) 0.4162(8) 0.0235(12) Uani 1 1 d . . . . .
H8 H 0.438047 0.354952 0.290248 0.028 Uiso 1 1 calc R U . . .
C9 C 0.5263(3) 0.4042(2) 0.4758(8) 0.0251(12) Uani 1 1 d . . . . .
C10 C 0.5380(6) 0.4339(4) 0.6639(14) 0.029(2) Uani 1 1 d . . . . .
H10 H 0.592516 0.451712 0.708720 0.035 Uiso 1 1 calc R U . . .
C11 C 0.4713(4) 0.4375(2) 0.7842(9) 0.0267(12) Uani 1 1 d . . . . .
H11 H 0.479589 0.458624 0.910113 0.032 Uiso 1 1 calc R U . . .
C12 C 0.5953(4) 0.3992(2) 0.3396(8) 0.0269(12) Uani 1 1 d . . . . .
H12 H 0.583350 0.373767 0.222996 0.032 Uiso 1 1 calc R U . . .
C13 C 0.6725(4) 0.4265(2) 0.3632(9) 0.0295(13) Uani 1 1 d . . . . .
H13 H 0.682829 0.455529 0.471268 0.035 Uiso 1 1 calc R U . . .
C14 C 0.7438(4) 0.4157(2) 0.2355(9) 0.0275(12) Uani 1 1 d . . . . .
C15 C 0.8287(4) 0.4318(2) 0.3138(9) 0.0270(12) Uani 1 1 d . . . . .
H15 H 0.837788 0.455486 0.434787 0.032 Uiso 1 1 calc R U . . .
C16 C 0.8986(4) 0.4131(2) 0.2146(8) 0.0271(12) Uani 1 1 d . . . . .
C17 C 0.8854(4) 0.3791(3) 0.0335(9) 0.0334(14) Uani 1 1 d . . . . .
C18 C 0.8014(6) 0.3673(4) -0.0524(13) 0.038(2) Uani 1 1 d . . . . .
H18 H 0.791653 0.347361 -0.179967 0.045 Uiso 1 1 calc R U . . .
C19 C 0.7318(6) 0.3855(4) 0.0530(14) 0.038(2) Uani 1 1 d . . . . .
H19 H 0.674651 0.376590 -0.003394 0.046 Uiso 1 1 calc R U . . .
C20 C 1.0007(4) 0.4583(3) 0.4614(9) 0.0375(15) Uani 1 1 d . . . . .
H20A H 0.973800 0.499993 0.446242 0.056 Uiso 1 1 calc R U . . .
H20B H 1.063290 0.463130 0.490801 0.056 Uiso 1 1 calc R U . . .
H20C H 0.977423 0.435735 0.572241 0.056 Uiso 1 1 calc R U . . .
C21 C 0.9499(4) 0.3125(3) -0.1960(10) 0.0459(17) Uani 1 1 d . . . . .
H21A H 0.919254 0.328949 -0.320249 0.069 Uiso 1 1 calc R U . . .
H21B H 0.917078 0.277476 -0.145576 0.069 Uiso 1 1 calc R U . . .
H21C H 1.007165 0.297602 -0.223504 0.069 Uiso 1 1 calc R U . . .
C22 C 0.2344(4) 0.2656(2) 0.1192(8) 0.0237(12) Uani 1 1 d . . . . .
C23 C 0.1502(4) 0.2493(2) 0.1557(8) 0.0260(12) Uani 1 1 d . . . . .
H23 H 0.119504 0.222615 0.059427 0.031 Uiso 1 1 calc R U . . .
C24 C 0.1066(4) 0.2682(2) 0.3198(8) 0.0253(12) Uani 1 1 d . . . . .
C25 C 0.2692(4) 0.2398(3) -0.0676(8) 0.0255(14) Uani 1 1 d . . . . .
H25A H 0.317203 0.266221 -0.102782 0.038 Uiso 1 1 calc R U . . .
H25B H 0.223407 0.239845 -0.179190 0.038 Uiso 1 1 calc R U . . .
H25C H 0.289760 0.196635 -0.042162 0.038 Uiso 1 1 calc R U . . .
C26 C 0.0165(4) 0.2451(3) 0.3344(9) 0.0370(15) Uani 1 1 d . . . . .
H26A H 0.014267 0.221769 0.460452 0.056 Uiso 1 1 calc R U . . .
H26B H -0.000675 0.217349 0.220194 0.056 Uiso 1 1 calc R U . . .
H26C H -0.022928 0.281144 0.332083 0.056 Uiso 1 1 calc R U . . .

loop_
_atom_site_aniso_label
_atom_site_aniso_U_11
_atom_site_aniso_U_22
_atom_site_aniso_U_33
_atom_site_aniso_U_23
_atom_site_aniso_U_13
_atom_site_aniso_U_12
Pt1 0.01861(9) 0.01837(8) 0.02190(9) -0.00201(18) -0.00357(6) -0.00127(18)
O1 0.020(3) 0.036(3) 0.044(3) -0.009(2) 0.007(3) -0.006(2)
O2 0.032(3) 0.052(3) 0.048(3) -0.019(2) 0.013(2) -0.015(2)
O3 0.0200(19) 0.0212(18) 0.0244(18) -0.0037(15) 0.0003(15) -0.0023(16)
O4 0.023(2) 0.028(2) 0.028(2) -0.0079(16) -0.0006(16) -0.0046(16)
N1 0.020(2) 0.018(2) 0.021(2) -0.0017(17) -0.0031(18) 0.0012(18)
C1 0.020(3) 0.020(3) 0.028(3) 0.001(2) -0.005(2) 0.001(2)
C2 0.027(3) 0.023(3) 0.023(3) 0.001(2) 0.000(3) 0.006(2)
C3 0.039(4) 0.018(3) 0.018(3) -0.001(2) -0.001(3) 0.006(3)
C4 0.031(3) 0.016(3) 0.028(3) 0.000(2) -0.009(3) -0.004(2)
C5 0.024(3) 0.008(3) 0.029(3) -0.001(2) -0.002(3) 0.000(2)
C6 0.024(3) 0.014(2) 0.025(3) 0.002(2) -0.006(2) 0.001(2)
C7 0.019(3) 0.011(2) 0.026(3) 0.002(2) -0.006(2) 0.002(2)
C8 0.024(3) 0.018(3) 0.026(3) 0.002(2) -0.007(2) 0.003(2)
C9 0.023(3) 0.017(3) 0.035(3) 0.009(2) -0.005(2) -0.001(2)
C10 0.027(5) 0.022(4) 0.036(4) 0.000(3) -0.010(4) -0.004(3)
C11 0.030(3) 0.020(3) 0.027(3) -0.002(2) -0.007(2) 0.000(2)
C12 0.025(3) 0.021(3) 0.033(3) 0.005(2) -0.004(2) 0.001(2)
C13 0.024(3) 0.023(3) 0.040(3) 0.005(2) -0.002(3) 0.000(2)
C14 0.026(3) 0.023(3) 0.034(3) 0.005(2) 0.002(3) -0.002(2)
C15 0.028(3) 0.023(3) 0.030(3) 0.000(2) 0.004(2) -0.004(2)
C16 0.024(3) 0.024(3) 0.033(3) 0.002(2) 0.000(2) -0.008(2)
C17 0.030(3) 0.033(3) 0.040(3) -0.003(3) 0.010(3) -0.006(3)
C18 0.038(5) 0.045(5) 0.031(4) -0.016(4) 0.008(3) -0.013(4)
C19 0.022(4) 0.044(5) 0.047(5) 0.008(4) -0.007(3) -0.004(3)
C20 0.030(3) 0.049(4) 0.031(3) -0.001(3) -0.004(3) -0.014(3)
C21 0.034(4) 0.048(4) 0.057(4) -0.023(4) 0.014(3) -0.010(3)
C22 0.031(3) 0.016(3) 0.024(3) 0.000(2) -0.001(2) 0.007(2)
C23 0.029(3) 0.023(3) 0.025(3) -0.003(2) -0.002(2) -0.005(2)
C24 0.025(3) 0.021(3) 0.028(3) -0.001(2) -0.004(2) -0.005(2)
C25 0.023(3) 0.030(3) 0.024(4) -0.004(2) 0.003(3) 0.000(3)
C26 0.035(4) 0.039(3) 0.037(3) -0.015(3) 0.002(3) -0.013(3)

loop_
_atom_type_symbol
_atom_type_description
_atom_type_scat_dispersion_real
_atom_type_scat_dispersion_imag
_atom_type_scat_source
C C 0.0033 0.0016 'International Tables Vol C Tables 4.2.6.8 and 6.1.1.4'
H H 0.0000 0.0000 'International Tables Vol C Tables 4.2.6.8 and 6.1.1.4'
N N 0.0061 0.0033 'International Tables Vol C Tables 4.2.6.8 and 6.1.1.4'
O O 0.0106 0.0060 'International Tables Vol C Tables 4.2.6.8 and 6.1.1.4'
Pt Pt -1.7033 8.3905 'International Tables Vol C Tables 4.2.6.8 and 6.1.1.4'

loop_
_geom_angle_atom_site_label_1
_geom_angle_atom_site_label_2
_geom_angle_atom_site_label_3
_geom_angle
_geom_angle_site_symmetry_1
_geom_angle_site_symmetry_3
_geom_angle_publ_flag
O3 Pt1 O4 92.00(14) . . ?
N1 Pt1 O3 175.19(16) . . ?
N1 Pt1 O4 92.80(15) . . ?
C7 Pt1 O3 93.57(18) . . ?
C7 Pt1 O4 174.12(18) . . ?
C7 Pt1 N1 81.62(19) . . ?
C16 O1 C20 118.3(6) . . ?
C17 O2 C21 117.2(5) . . ?
C22 O3 Pt1 124.1(4) . . ?
C24 O4 Pt1 123.7(3) . . ?
C1 N1 Pt1 123.9(3) . . ?
C1 N1 C5 120.1(4) . . ?
C5 N1 Pt1 116.0(4) . . ?
N1 C1 H1 119.0 . . ?
N1 C1 C2 122.0(5) . . ?
C2 C1 H1 119.0 . . ?
C1 C2 H2 120.4 . . ?
C1 C2 C3 119.3(5) . . ?
C3 C2 H2 120.4 . . ?
C2 C3 H3 120.4 . . ?
C2 C3 C4 119.3(5) . . ?
C4 C3 H3 120.4 . . ?
C3 C4 H4 120.0 . . ?
C5 C4 C3 120.0(5) . . ?
C5 C4 H4 120.0 . . ?
N1 C5 C4 119.3(5) . . ?
N1 C5 C6 113.5(5) . . ?
C4 C5 C6 127.1(5) . . ?
C7 C6 C5 114.5(5) . . ?
C11 C6 C5 124.2(5) . . ?
C11 C6 C7 121.3(5) . . ?
C6 C7 Pt1 114.1(4) . . ?
C8 C7 Pt1 128.7(4) . . ?
C8 C7 C6 117.2(5) . . ?
C7 C8 H8 119.1 . . ?
C7 C8 C9 121.9(5) . . ?
C9 C8 H8 119.1 . . ?
C8 C9 C12 118.4(5) . . ?
C10 C9 C8 118.6(6) . . ?
C10 C9 C12 123.0(6) . . ?
C9 C10 H10 119.7 . . ?
C11 C10 C9 120.5(7) . . ?
C11 C10 H10 119.7 . . ?
C6 C11 H11 119.8 . . ?
C10 C11 C6 120.4(6) . . ?
C10 C11 H11 119.8 . . ?
C9 C12 H12 116.6 . . ?
C13 C12 C9 126.8(5) . . ?
C13 C12 H12 116.6 . . ?
C12 C13 H13 117.2 . . ?
C12 C13 C14 125.7(6) . . ?
C14 C13 H13 117.2 . . ?
C15 C14 C13 118.4(5) . . ?
C19 C14 C13 122.5(6) . . ?
C19 C14 C15 118.9(6) . . ?
C14 C15 H15 119.9 . . ?
C16 C15 C14 120.2(5) . . ?
C16 C15 H15 119.9 . . ?
O1 C16 C15 124.4(5) . . ?
O1 C16 C17 115.5(5) . . ?
C15 C16 C17 120.1(5) . . ?
O2 C17 C16 115.9(5) . . ?
O2 C17 C18 124.3(6) . . ?
C18 C17 C16 119.8(6) . . ?
C17 C18 H18 120.6 . . ?
C17 C18 C19 118.9(7) . . ?
C19 C18 H18 120.6 . . ?
C14 C19 C18 121.8(7) . . ?
C14 C19 H19 119.1 . . ?
C18 C19 H19 119.1 . . ?
O1 C20 H20A 109.5 . . ?
O1 C20 H20B 109.5 . . ?
O1 C20 H20C 109.5 . . ?
H20A C20 H20B 109.5 . . ?
H20A C20 H20C 109.5 . . ?
H20B C20 H20C 109.5 . . ?
O2 C21 H21A 109.5 . . ?
O2 C21 H21B 109.5 . . ?
O2 C21 H21C 109.5 . . ?
H21A C21 H21B 109.5 . . ?
H21A C21 H21C 109.5 . . ?
H21B C21 H21C 109.5 . . ?
O3 C22 C23 127.7(5) . . ?
O3 C22 C25 114.1(5) . . ?
C23 C22 C25 118.1(5) . . ?
C22 C23 H23 116.6 . . ?
C22 C23 C24 126.7(5) . . ?
C24 C23 H23 116.6 . . ?
O4 C24 C23 125.8(5) . . ?
O4 C24 C26 115.2(5) . . ?
C23 C24 C26 119.0(5) . . ?
C22 C25 H25A 109.5 . . ?
C22 C25 H25B 109.5 . . ?
C22 C25 H25C 109.5 . . ?
H25A C25 H25B 109.5 . . ?
H25A C25 H25C 109.5 . . ?
H25B C25 H25C 109.5 . . ?
C24 C26 H26A 109.5 . . ?
C24 C26 H26B 109.5 . . ?
C24 C26 H26C 109.5 . . ?
H26A C26 H26B 109.5 . . ?
H26A C26 H26C 109.5 . . ?
H26B C26 H26C 109.5 . . ?

loop_
_geom_bond_atom_site_label_1
_geom_bond_atom_site_label_2
_geom_bond_distance
_geom_bond_site_symmetry_2
_geom_bond_publ_flag
Pt1 O3 2.011(3) . ?
Pt1 O4 2.088(4) . ?
Pt1 N1 1.996(4) . ?
Pt1 C7 1.978(5) . ?
O1 C16 1.370(8) . ?
O1 C20 1.399(8) . ?
O2 C17 1.377(7) . ?
O2 C21 1.408(7) . ?
O3 C22 1.270(6) . ?
O4 C24 1.267(6) . ?
N1 C1 1.351(7) . ?
N1 C5 1.374(7) . ?
C1 H1 0.9500 . ?
C1 C2 1.371(7) . ?
C2 H2 0.9500 . ?
C2 C3 1.383(8) . ?
C3 H3 0.9500 . ?
C3 C4 1.393(8) . ?
C4 H4 0.9500 . ?
C4 C5 1.393(8) . ?
C5 C6 1.458(8) . ?
C6 C7 1.420(7) . ?
C6 C11 1.381(8) . ?
C7 C8 1.392(7) . ?
C8 H8 0.9500 . ?
C8 C9 1.408(7) . ?
C9 C10 1.401(11) . ?
C9 C12 1.477(8) . ?
C10 H10 0.9500 . ?
C10 C11 1.375(12) . ?
C11 H11 0.9500 . ?
C12 H12 0.9500 . ?
C12 C13 1.330(8) . ?
C13 H13 0.9500 . ?
C13 C14 1.481(8) . ?
C14 C15 1.415(8) . ?
C14 C19 1.374(10) . ?
C15 H15 0.9500 . ?
C15 C16 1.386(8) . ?
C16 C17 1.405(8) . ?
C17 C18 1.398(11) . ?
C18 H18 0.9500 . ?
C18 C19 1.402(9) . ?
C19 H19 0.9500 . ?
C20 H20A 0.9800 . ?
C20 H20B 0.9800 . ?
C20 H20C 0.9800 . ?
C21 H21A 0.9800 . ?
C21 H21B 0.9800 . ?
C21 H21C 0.9800 . ?
C22 C23 1.399(8) . ?
C22 C25 1.510(7) . ?
C23 H23 0.9500 . ?
C23 C24 1.402(8) . ?
C24 C26 1.497(8) . ?
C25 H25A 0.9800 . ?
C25 H25B 0.9800 . ?
C25 H25C 0.9800 . ?
C26 H26A 0.9800 . ?
C26 H26B 0.9800 . ?
C26 H26C 0.9800 . ?

loop_
_geom_torsion_atom_site_label_1
_geom_torsion_atom_site_label_2
_geom_torsion_atom_site_label_3
_geom_torsion_atom_site_label_4
_geom_torsion
_geom_torsion_site_symmetry_1
_geom_torsion_site_symmetry_2
_geom_torsion_site_symmetry_3
_geom_torsion_site_symmetry_4
_geom_torsion_publ_flag
Pt1 O3 C22 C23 -1.9(8) . . . . ?
Pt1 O3 C22 C25 179.6(3) . . . . ?
Pt1 O4 C24 C23 -0.5(7) . . . . ?
Pt1 O4 C24 C26 178.8(4) . . . . ?
Pt1 N1 C1 C2 179.2(4) . . . . ?
Pt1 N1 C5 C4 -179.1(4) . . . . ?
Pt1 N1 C5 C6 2.6(6) . . . . ?
Pt1 C7 C8 C9 -178.8(4) . . . . ?
O1 C16 C17 O2 0.9(8) . . . . ?
O1 C16 C17 C18 -177.7(7) . . . . ?
O2 C17 C18 C19 176.5(8) . . . . ?
O3 C22 C23 C24 1.5(9) . . . . ?
N1 C1 C2 C3 -0.7(8) . . . . ?
N1 C5 C6 C7 1.0(6) . . . . ?
N1 C5 C6 C11 178.8(5) . . . . ?
C1 N1 C5 C4 -0.3(7) . . . . ?
C1 N1 C5 C6 -178.6(4) . . . . ?
C1 C2 C3 C4 0.7(8) . . . . ?
C2 C3 C4 C5 -0.5(9) . . . . ?
C3 C4 C5 N1 0.3(8) . . . . ?
C3 C4 C5 C6 178.3(5) . . . . ?
C4 C5 C6 C7 -177.1(5) . . . . ?
C4 C5 C6 C11 0.7(9) . . . . ?
C5 N1 C1 C2 0.5(8) . . . . ?
C5 C6 C7 Pt1 -4.2(5) . . . . ?
C5 C6 C7 C8 176.5(4) . . . . ?
C5 C6 C11 C10 -177.2(6) . . . . ?
C6 C7 C8 C9 0.3(7) . . . . ?
C7 C6 C11 C10 0.4(8) . . . . ?
C7 C8 C9 C10 1.5(8) . . . . ?
C7 C8 C9 C12 179.6(4) . . . . ?
C8 C9 C10 C11 -2.4(10) . . . . ?
C8 C9 C12 C13 174.6(5) . . . . ?
C9 C10 C11 C6 1.5(10) . . . . ?
C9 C12 C13 C14 173.5(5) . . . . ?
C10 C9 C12 C13 -7.4(9) . . . . ?
C11 C6 C7 Pt1 178.0(4) . . . . ?
C11 C6 C7 C8 -1.3(7) . . . . ?
C12 C9 C10 C11 179.6(6) . . . . ?
C12 C13 C14 C15 -160.2(5) . . . . ?
C12 C13 C14 C19 13.6(9) . . . . ?
C13 C14 C15 C16 169.3(5) . . . . ?
C13 C14 C19 C18 -170.5(8) . . . . ?
C14 C15 C16 O1 -177.2(6) . . . . ?
C14 C15 C16 C17 1.3(8) . . . . ?
C15 C14 C19 C18 3.3(12) . . . . ?
C15 C16 C17 O2 -177.8(5) . . . . ?
C15 C16 C17 C18 3.6(9) . . . . ?
C16 C17 C18 C19 -5.0(12) . . . . ?
C17 C18 C19 C14 1.5(14) . . . . ?
C19 C14 C15 C16 -4.7(9) . . . . ?
C20 O1 C16 C15 -2.0(9) . . . . ?
C20 O1 C16 C17 179.3(5) . . . . ?
C21 O2 C17 C16 162.5(6) . . . . ?
C21 O2 C17 C18 -19.0(10) . . . . ?
C22 C23 C24 O4 0.0(9) . . . . ?
C22 C23 C24 C26 -179.3(5) . . . . ?
C25 C22 C23 C24 179.9(5) . . . . ?
